data_4309849
loop_
_publ_author_name
'Aaron A. Rachford'
'Jeffrey L. Petersen'
'Jeffrey J. Rack'

_publ_contact_author_address
;Clippinger Laboratory
Ohio University
Athens, OH 
;
_publ_contact_author_email rack@helios.phy.ohiou.edu
_publ_contact_author_name 'Jeffery J. Rack'
_publ_section_title
;
Designing Molecular Bistability in Ruthenium Dimethyl Sulfoxide Complexes
;
_journal_name_full 'Inorganic Chemistry'
_journal_page_first 8065
_journal_page_last 8075
_journal_paper_doi 10.1021/ic050778r
_journal_volume 44
_journal_year 2005
_chemical_formula_sum 'C24 H30 F6 N3 O4 P Ru S2'
_chemical_formula_weight 734.67
_chemical_name_systematic
; 
 ? 
;
_space_group_IT_number 2
_symmetry_cell_setting triclinic
_symmetry_space_group_name_Hall '-P 1'
_symmetry_space_group_name_H-M 'P -1'
_atom_sites_solution_hydrogens geom
_atom_sites_solution_primary direct
_atom_sites_solution_secondary difmap
_audit_creation_method SHELXL-97
_cell_angle_alpha 69.5400(10)
_cell_angle_beta 73.7330(10)
_cell_angle_gamma 80.3410(10)
_cell_formula_units_Z 2
_cell_length_a 9.2333(5)
_cell_length_b 13.1204(8)
_cell_length_c 13.6893(8)
_cell_measurement_temperature 295(2)
_cell_volume 1487.06(15)
_computing_structure_refinement 'SHELXL-97 (Sheldrick, 1997)'
_computing_structure_solution 'SHELXS-97 (Sheldrick, 1990)'
_diffrn_ambient_temperature 295(2)
_diffrn_measured_fraction_theta_full 0.967
_diffrn_measured_fraction_theta_max 0.967
_diffrn_radiation_monochromator graphite
_diffrn_radiation_source 'fine-focus sealed tube'
_diffrn_radiation_type MoK\a
_diffrn_radiation_wavelength 0.71073
_diffrn_reflns_av_R_equivalents 0.0307
_diffrn_reflns_av_sigmaI/netI 0.0588
_diffrn_reflns_limit_h_max 10
_diffrn_reflns_limit_h_min -11
_diffrn_reflns_limit_k_max 17
_diffrn_reflns_limit_k_min -16
_diffrn_reflns_limit_l_max 17
_diffrn_reflns_limit_l_min -16
_diffrn_reflns_number 10567
_diffrn_reflns_theta_full 27.54
_diffrn_reflns_theta_max 27.54
_diffrn_reflns_theta_min 1.64
_exptl_absorpt_coefficient_mu 0.794
_exptl_crystal_density_diffrn 1.641
_exptl_crystal_density_method 'not measured'
_exptl_crystal_F_000 744
_exptl_crystal_size_max 0.55
_exptl_crystal_size_mid 0.20
_exptl_crystal_size_min 0.06
_refine_diff_density_max 0.503
_refine_diff_density_min -0.375
_refine_diff_density_rms 0.080
_refine_ls_extinction_method none
_refine_ls_goodness_of_fit_ref 1.071
_refine_ls_hydrogen_treatment mixed
_refine_ls_matrix_type full
_refine_ls_number_parameters 364
_refine_ls_number_reflns 6616
_refine_ls_number_restraints 14
_refine_ls_restrained_S_all 1.072
_refine_ls_R_factor_all 0.0524
_refine_ls_R_factor_gt 0.0415
_refine_ls_shift/su_max 0.099
_refine_ls_shift/su_mean 0.007
_refine_ls_structure_factor_coef Fsqd
_refine_ls_weighting_details 'calc w=1/[\s^2^(Fo^2^)+(0.0582P)^2^+0.2334P] where P=(Fo^2^+2Fc^2^)/3'
_refine_ls_weighting_scheme calc
_refine_ls_wR_factor_gt 0.1126
_refine_ls_wR_factor_ref 0.1191
_reflns_number_gt 5375
_reflns_number_total 6616
_reflns_threshold_expression >2sigma(I)
_cod_data_source_file ic050778rsi20050514_010055_3.cif
_cod_data_source_block ar7plt
_cod_database_code 4309849

loop_
_symmetry_equiv_pos_as_xyz
'x, y, z'
'-x, -y, -z'

loop_
_atom_site_label
_atom_site_type_symbol
_atom_site_fract_x
_atom_site_fract_y
_atom_site_fract_z
_atom_site_U_iso_or_equiv
_atom_site_adp_type
_atom_site_occupancy
_atom_site_symmetry_multiplicity
_atom_site_calc_flag
_atom_site_refinement_flags
_atom_site_disorder_assembly
_atom_site_disorder_group
Ru1 Ru 0.221607(13) 0.311602(11) 0.272572(10) 0.03548(4) Uani 1 1 d . . .
S1 S 0.11027(4) 0.16601(4) 0.39382(3) 0.03945(11) Uani 1 1 d . . .
O1 O 0.32086(13) 0.44802(10) 0.15771(10) 0.0437(3) Uani 1 1 d . . .
O2 O 0.18257(14) 0.38617(11) 0.39024(10) 0.0480(4) Uani 1 1 d . . .
O3 O 0.03018(14) 0.10420(11) 0.35567(11) 0.0547(4) Uani 1 1 d . . .
N1 N 0.43673(14) 0.24159(12) 0.28187(12) 0.0403(4) Uani 1 1 d . . .
N2 N 0.26694(15) 0.24441(12) 0.16039(11) 0.0378(4) Uani 1 1 d . . .
N3 N 0.02936(16) 0.36795(13) 0.21248(12) 0.0457(4) Uani 1 1 d . . .
C1 C 0.51873(18) 0.24551(16) 0.34842(15) 0.0472(5) Uani 1 1 d . . .
H1 H 0.4766 0.2820 0.3983 0.057 Uiso 1 1 calc R . .
C2 C 0.6633(2) 0.19629(19) 0.34325(18) 0.0602(6) Uani 1 1 d . . .
H2 H 0.7168 0.1980 0.3910 0.072 Uiso 1 1 calc R . .
C3 C 0.7293(2) 0.1447(2) 0.2680(2) 0.0646(7) Uani 1 1 d . . .
H3 H 0.8283 0.1136 0.2627 0.078 Uiso 1 1 calc R . .
C4 C 0.6459(2) 0.13974(18) 0.20032(18) 0.0577(7) Uani 1 1 d . . .
H4 H 0.6878 0.1041 0.1497 0.069 Uiso 1 1 calc R . .
C5 C 0.50022(19) 0.18805(15) 0.20848(14) 0.0420(5) Uani 1 1 d . . .
C6 C 0.40147(19) 0.18705(14) 0.14048(14) 0.0419(5) Uani 1 1 d . . .
C7 C 0.4349(3) 0.13732(18) 0.06245(17) 0.0577(6) Uani 1 1 d . . .
H7 H 0.5264 0.0962 0.0498 0.069 Uiso 1 1 calc R . .
C8 C 0.3306(3) 0.14935(19) 0.00324(18) 0.0662(7) Uani 1 1 d . . .
H8 H 0.3507 0.1152 -0.0488 0.079 Uiso 1 1 calc R . .
C9 C 0.1956(3) 0.21268(19) 0.02163(16) 0.0616(6) Uani 1 1 d . . .
H9 H 0.1268 0.2234 -0.0200 0.074 Uiso 1 1 calc R . .
C10 C 0.1640(2) 0.25947(16) 0.10149(14) 0.0455(5) Uani 1 1 d . . .
C11 C 0.0300(2) 0.33207(16) 0.13061(15) 0.0486(5) Uani 1 1 d . . .
C12 C -0.0844(2) 0.3650(2) 0.07675(19) 0.0672(7) Uani 1 1 d . . .
H12 H -0.0824 0.3393 0.0211 0.081 Uiso 1 1 calc R . .
C13 C -0.2017(3) 0.4369(2) 0.1067(2) 0.0810(8) Uani 1 1 d . . .
H13 H -0.2799 0.4596 0.0714 0.097 Uiso 1 1 calc R . .
C14 C -0.2026(2) 0.4740(2) 0.1873(2) 0.0788(9) Uani 1 1 d . . .
H14 H -0.2804 0.5231 0.2075 0.095 Uiso 1 1 calc R . .
C15 C -0.0865(2) 0.43807(19) 0.23911(19) 0.0595(6) Uani 1 1 d . . .
H15 H -0.0884 0.4634 0.2950 0.071 Uiso 1 1 calc R . .
C16 C 0.4352(3) 0.61295(18) 0.0857(2) 0.0658(8) Uani 1 1 d . . .
H16A H 0.3597 0.6616 0.0529 0.099 Uiso 1 1 calc R . .
H16B H 0.5043 0.5823 0.0344 0.099 Uiso 1 1 calc R . .
H16C H 0.4896 0.6525 0.1093 0.099 Uiso 1 1 calc R . .
C17 C 0.3604(2) 0.52301(16) 0.18018(17) 0.0492(6) Uani 1 1 d . . .
C18 C 0.3370(2) 0.53147(17) 0.28205(18) 0.0584(6) Uani 1 1 d . . .
H18 H 0.3857 0.5857 0.2864 0.070 Uiso 1 1 calc R . .
C19 C 0.2491(2) 0.46825(16) 0.37855(17) 0.0514(6) Uani 1 1 d . . .
C20 C 0.2245(3) 0.4993(2) 0.47995(19) 0.0721(7) Uani 1 1 d . . .
H20A H 0.2271 0.4343 0.5403 0.108 Uiso 1 1 calc R . .
H20B H 0.1280 0.5395 0.4920 0.108 Uiso 1 1 calc R . .
H20C H 0.3031 0.5435 0.4713 0.108 Uiso 1 1 calc R . .
C21 C -0.0226(3) 0.2017(2) 0.50155(18) 0.0703(7) Uani 1 1 d . . .
H21A H -0.0724 0.1383 0.5511 0.105 Uiso 1 1 calc R . .
H21B H -0.0963 0.2569 0.4737 0.105 Uiso 1 1 calc R . .
H21C H 0.0293 0.2289 0.5379 0.105 Uiso 1 1 calc R . .
C22 C 0.2322(2) 0.06965(19) 0.4668(2) 0.0694(7) Uani 1 1 d . . .
H22A H 0.3089 0.0390 0.4189 0.104 Uiso 1 1 calc R . .
H22B H 0.1749 0.0126 0.5216 0.104 Uiso 1 1 calc R . .
H22C H 0.2790 0.1051 0.4993 0.104 Uiso 1 1 calc R . .
P1 P 0.53489(9) 0.80384(6) 0.32646(6) 0.0823(2) Uani 1 1 d D . .
F1 F 0.4575(5) 0.8886(2) 0.3819(3) 0.2016(17) Uani 0.8288(15) 1 d P A 1
F2 F 0.6653(3) 0.7829(3) 0.3861(2) 0.1517(11) Uani 0.8288(15) 1 d P A 1
F3 F 0.6143(4) 0.7134(2) 0.2742(2) 0.1450(11) Uani 0.8288(15) 1 d P A 1
F4 F 0.4057(4) 0.8034(4) 0.2743(3) 0.2193(16) Uani 0.8288(15) 1 d P A 1
F5 F 0.6115(5) 0.8958(2) 0.2259(2) 0.1718(15) Uani 0.8288(15) 1 d P A 1
F6 F 0.4585(4) 0.7112(3) 0.4303(2) 0.1572(12) Uani 0.8288(15) 1 d P A 1
F1' F 0.5533(10) 0.8808(7) 0.3853(6) 0.109(4) Uiso 0.1712(15) 1 d PD A 2
F2' F 0.6787(7) 0.8512(6) 0.2352(6) 0.089(3) Uiso 0.1712(15) 1 d PD A 2
F3' F 0.4372(9) 0.9028(8) 0.2611(8) 0.112(4) Uiso 0.1712(15) 1 d PD A 2
F4' F 0.6284(11) 0.7035(9) 0.3753(12) 0.200(8) Uiso 0.1712(15) 1 d PD A 2
F5' F 0.5011(9) 0.7560(6) 0.2478(6) 0.089(3) Uiso 0.1712(15) 1 d PD A 2
F6' F 0.3889(8) 0.7662(7) 0.4079(6) 0.107(4) Uiso 0.1712(15) 1 d PD A 2

loop_
_atom_site_aniso_label
_atom_site_aniso_U_11
_atom_site_aniso_U_22
_atom_site_aniso_U_33
_atom_site_aniso_U_23
_atom_site_aniso_U_13
_atom_site_aniso_U_12
Ru1 0.03657(5) 0.03672(7) 0.03367(6) -0.00974(5) -0.00869(5) -0.00708(5)
S1 0.03955(16) 0.0433(2) 0.03512(19) -0.00883(16) -0.00791(15) -0.01198(16)
O1 0.0537(6) 0.0401(6) 0.0395(6) -0.0118(5) -0.0100(5) -0.0133(5)
O2 0.0530(6) 0.0496(7) 0.0429(6) -0.0178(5) -0.0070(5) -0.0096(6)
O3 0.0576(6) 0.0620(7) 0.0501(7) -0.0138(6) -0.0130(5) -0.0284(6)
N1 0.0389(6) 0.0417(7) 0.0396(7) -0.0089(6) -0.0093(5) -0.0103(6)
N2 0.0451(6) 0.0353(7) 0.0323(6) -0.0057(5) -0.0109(5) -0.0098(6)
N3 0.0444(6) 0.0430(8) 0.0478(8) -0.0084(6) -0.0159(6) -0.0037(6)
C1 0.0472(7) 0.0554(10) 0.0465(8) -0.0169(7) -0.0179(7) -0.0112(8)
C2 0.0499(8) 0.0675(13) 0.0683(11) -0.0150(10) -0.0278(8) -0.0089(9)
C3 0.0414(8) 0.0643(13) 0.0790(14) -0.0127(11) -0.0156(9) 0.0001(9)
C4 0.0459(9) 0.0550(12) 0.0601(12) -0.0103(10) -0.0052(9) -0.0026(9)
C5 0.0419(7) 0.0393(9) 0.0398(9) -0.0092(7) -0.0045(7) -0.0067(7)
C6 0.0489(8) 0.0368(8) 0.0380(8) -0.0105(7) -0.0042(7) -0.0119(7)
C7 0.0684(11) 0.0504(11) 0.0485(10) -0.0165(9) -0.0047(9) -0.0038(10)
C8 0.0901(14) 0.0607(12) 0.0542(11) -0.0280(9) -0.0154(10) -0.0050(11)
C9 0.0843(11) 0.0618(12) 0.0473(9) -0.0122(9) -0.0295(8) -0.0162(10)
C10 0.0570(8) 0.0472(9) 0.0364(8) -0.0104(7) -0.0160(7) -0.0134(8)
C11 0.0524(8) 0.0491(10) 0.0442(9) -0.0074(8) -0.0174(7) -0.0099(8)
C12 0.0644(10) 0.0721(15) 0.0675(12) -0.0134(11) -0.0322(9) -0.0028(11)
C13 0.0730(10) 0.0843(17) 0.0941(14) -0.0186(13) -0.0532(10) 0.0064(12)
C14 0.0569(10) 0.0786(17) 0.0956(17) -0.0183(14) -0.0338(10) 0.0144(11)
C15 0.0550(9) 0.0589(12) 0.0647(12) -0.0196(10) -0.0198(9) 0.0041(9)
C16 0.0676(11) 0.0446(11) 0.0739(15) -0.0060(11) -0.0086(11) -0.0166(10)
C17 0.0482(8) 0.0379(9) 0.0557(11) -0.0068(8) -0.0115(8) -0.0076(8)
C18 0.0680(10) 0.0470(10) 0.0654(12) -0.0199(9) -0.0138(9) -0.0176(9)
C19 0.0526(9) 0.0438(9) 0.0602(11) -0.0199(8) -0.0147(8) -0.0007(8)
C20 0.0919(14) 0.0699(12) 0.0687(12) -0.0384(9) -0.0162(11) -0.0137(12)
C21 0.0852(13) 0.0779(13) 0.0495(11) -0.0310(9) 0.0098(10) -0.0322(11)
C22 0.0650(9) 0.0555(13) 0.0757(14) 0.0139(11) -0.0319(9) -0.0232(9)
P1 0.1106(5) 0.0818(4) 0.0617(3) -0.0296(3) -0.0147(3) -0.0215(4)
F1 0.276(4) 0.1397(17) 0.169(2) -0.1009(15) 0.012(2) 0.038(2)
F2 0.1441(15) 0.207(2) 0.1398(16) -0.0687(16) -0.0619(13) -0.0320(17)
F3 0.206(3) 0.1131(14) 0.1318(15) -0.0794(11) -0.0171(16) -0.0076(17)
F4 0.204(2) 0.239(3) 0.283(3) -0.098(2) -0.1666(18) 0.020(2)
F5 0.333(4) 0.0879(14) 0.0771(15) -0.0188(12) 0.003(2) -0.0758(19)
F6 0.208(2) 0.158(2) 0.1024(18) -0.0233(16) -0.0099(17) -0.0924(18)

loop_
_atom_type_symbol
_atom_type_description
_atom_type_scat_dispersion_real
_atom_type_scat_dispersion_imag
_atom_type_scat_source
C C 0.0033 0.0016 'International Tables Vol C Tables 4.2.6.8 and 6.1.1.4'
H H 0.0000 0.0000 'International Tables Vol C Tables 4.2.6.8 and 6.1.1.4'
N N 0.0061 0.0033 'International Tables Vol C Tables 4.2.6.8 and 6.1.1.4'
O O 0.0106 0.0060 'International Tables Vol C Tables 4.2.6.8 and 6.1.1.4'
F F 0.0171 0.0103 'International Tables Vol C Tables 4.2.6.8 and 6.1.1.4'
P P 0.1023 0.0942 'International Tables Vol C Tables 4.2.6.8 and 6.1.1.4'
S S 0.1246 0.1234 'International Tables Vol C Tables 4.2.6.8 and 6.1.1.4'
Ru Ru -1.2594 0.8363 'International Tables Vol C Tables 4.2.6.8 and 6.1.1.4'

loop_
_geom_angle_atom_site_label_1
_geom_angle_atom_site_label_2
_geom_angle_atom_site_label_3
_geom_angle
_geom_angle_site_symmetry_1
_geom_angle_site_symmetry_3
_geom_angle_publ_flag
N2 Ru1 N1 79.91(6) . . ?
N2 Ru1 O1 87.78(5) . . ?
N1 Ru1 O1 87.67(5) . . ?
N2 Ru1 N3 79.93(6) . . ?
N1 Ru1 N3 159.33(7) . . ?
O1 Ru1 N3 87.07(5) . . ?
N2 Ru1 O2 177.45(5) . . ?
N1 Ru1 O2 98.27(6) . . ?
O1 Ru1 O2 90.37(5) . . ?
N3 Ru1 O2 101.73(6) . . ?
N2 Ru1 S1 91.68(4) . . ?
N1 Ru1 S1 93.57(4) . . ?
O1 Ru1 S1 178.54(4) . . ?
N3 Ru1 S1 91.50(4) . . ?
O2 Ru1 S1 90.21(4) . . ?
O3 S1 C22 106.61(11) . . ?
O3 S1 C21 106.82(10) . . ?
C22 S1 C21 99.45(12) . . ?
O3 S1 Ru1 117.19(5) . . ?
C22 S1 Ru1 114.10(7) . . ?
C21 S1 Ru1 110.99(8) . . ?
C17 O1 Ru1 123.52(12) . . ?
C19 O2 Ru1 123.40(12) . . ?
C1 N1 C5 118.93(15) . . ?
C1 N1 Ru1 127.87(13) . . ?
C5 N1 Ru1 113.18(12) . . ?
C6 N2 C10 121.64(17) . . ?
C6 N2 Ru1 119.39(13) . . ?
C10 N2 Ru1 118.94(12) . . ?
C15 N3 C11 117.61(18) . . ?
C15 N3 Ru1 129.19(17) . . ?
C11 N3 Ru1 113.07(12) . . ?
N1 C1 C2 121.0(2) . . ?
C3 C2 C1 120.4(2) . . ?
C2 C3 C4 118.83(19) . . ?
C5 C4 C3 119.6(2) . . ?
N1 C5 C4 121.2(2) . . ?
N1 C5 C6 114.95(15) . . ?
C4 C5 C6 123.8(2) . . ?
N2 C6 C7 120.32(19) . . ?
N2 C6 C5 112.51(17) . . ?
C7 C6 C5 127.15(17) . . ?
C6 C7 C8 119.0(2) . . ?
C7 C8 C9 119.8(2) . . ?
C10 C9 C8 119.8(2) . . ?
N2 C10 C9 119.30(17) . . ?
N2 C10 C11 112.89(18) . . ?
C9 C10 C11 127.73(19) . . ?
N3 C11 C12 121.64(19) . . ?
N3 C11 C10 115.12(17) . . ?
C12 C11 C10 123.2(2) . . ?
C11 C12 C13 119.0(3) . . ?
C14 C13 C12 119.8(2) . . ?
C13 C14 C15 119.0(2) . . ?
N3 C15 C14 123.0(3) . . ?
O1 C17 C18 126.58(17) . . ?
O1 C17 C16 115.4(2) . . ?
C18 C17 C16 118.0(2) . . ?
C17 C18 C19 127.8(2) . . ?
O2 C19 C18 125.5(2) . . ?
O2 C19 C20 115.25(17) . . ?
C18 C19 C20 119.3(2) . . ?
F4' P1 F6' 93.9(5) . . ?
F4' P1 F1 124.3(7) . . ?
F6' P1 F1 68.2(4) . . ?
F4' P1 F5' 93.8(8) . . ?
F6' P1 F5' 91.3(4) . . ?
F1 P1 F5' 136.5(4) . . ?
F4' P1 F1' 101.0(8) . . ?
F6' P1 F1' 91.7(5) . . ?
F1 P1 F1' 33.4(4) . . ?
F5' P1 F1' 164.6(4) . . ?
F4' P1 F4 124.1(7) . . ?
F6' P1 F4 66.7(4) . . ?
F1 P1 F4 97.4(3) . . ?
F5' P1 F4 39.4(3) . . ?
F1' P1 F4 129.8(4) . . ?
F4' P1 F5 119.8(4) . . ?
F6' P1 F5 146.3(3) . . ?
F1 P1 F5 90.23(17) . . ?
F5' P1 F5 87.1(3) . . ?
F1' P1 F5 82.1(3) . . ?
F4 P1 F5 92.1(2) . . ?
F4' P1 F3 53.6(7) . . ?
F6' P1 F3 110.4(4) . . ?
F1 P1 F3 177.67(16) . . ?
F5' P1 F3 44.8(3) . . ?
F1' P1 F3 145.9(4) . . ?
F4 P1 F3 83.6(2) . . ?
F5 P1 F3 91.79(15) . . ?
F4' P1 F2 46.5(6) . . ?
F6' P1 F2 109.5(3) . . ?
F1 P1 F2 88.8(2) . . ?
F5' P1 F2 134.7(3) . . ?
F1' P1 F2 57.7(4) . . ?
F4 P1 F2 170.4(2) . . ?
F5 P1 F2 95.09(19) . . ?
F3 P1 F2 89.86(18) . . ?
F4' P1 F6 59.8(4) . . ?
F6' P1 F6 34.0(3) . . ?
F1 P1 F6 89.06(17) . . ?
F5' P1 F6 94.1(3) . . ?
F1' P1 F6 96.8(3) . . ?
F4 P1 F6 88.98(19) . . ?
F5 P1 F6 178.7(2) . . ?
F3 P1 F6 88.90(15) . . ?
F2 P1 F6 83.85(16) . . ?
F4' P1 F2' 91.0(5) . . ?
F6' P1 F2' 175.0(4) . . ?
F1 P1 F2' 109.8(3) . . ?
F5' P1 F2' 87.2(4) . . ?
F1' P1 F2' 88.5(4) . . ?
F4 P1 F2' 109.5(3) . . ?
F5 P1 F2' 28.8(3) . . ?
F3 P1 F2' 71.7(3) . . ?
F2 P1 F2' 74.8(3) . . ?
F6 P1 F2' 150.9(3) . . ?
F4' P1 F3' 171.5(8) . . ?
F6' P1 F3' 88.2(4) . . ?
F1 P1 F3' 64.1(4) . . ?
F5' P1 F3' 77.9(5) . . ?
F1' P1 F3' 87.1(5) . . ?
F4 P1 F3' 49.6(4) . . ?
F5 P1 F3' 58.5(3) . . ?
F3 P1 F3' 118.0(4) . . ?
F2 P1 F3' 139.9(4) . . ?
F6 P1 F3' 122.0(3) . . ?
F2' P1 F3' 86.8(4) . . ?

loop_
_geom_bond_atom_site_label_1
_geom_bond_atom_site_label_2
_geom_bond_distance
_geom_bond_site_symmetry_2
_geom_bond_publ_flag
Ru1 N2 1.9424(16) . ?
Ru1 N1 2.0623(13) . ?
Ru1 O1 2.0716(11) . ?
Ru1 N3 2.0801(15) . ?
Ru1 O2 2.0833(15) . ?
Ru1 S1 2.2242(4) . ?
S1 O3 1.4802(16) . ?
S1 C22 1.770(2) . ?
S1 C21 1.782(2) . ?
O1 C17 1.262(3) . ?
O2 C19 1.269(3) . ?
N1 C1 1.356(3) . ?
N1 C5 1.368(3) . ?
N2 C6 1.350(2) . ?
N2 C10 1.359(2) . ?
N3 C15 1.345(3) . ?
N3 C11 1.357(3) . ?
C1 C2 1.376(3) . ?
C2 C3 1.375(4) . ?
C3 C4 1.383(4) . ?
C4 C5 1.380(3) . ?
C5 C6 1.479(3) . ?
C6 C7 1.377(3) . ?
C7 C8 1.381(4) . ?
C8 C9 1.390(3) . ?
C9 C10 1.374(3) . ?
C10 C11 1.480(3) . ?
C11 C12 1.380(3) . ?
C12 C13 1.382(4) . ?
C13 C14 1.351(4) . ?
C14 C15 1.377(3) . ?
C16 C17 1.500(3) . ?
C17 C18 1.391(3) . ?
C18 C19 1.397(3) . ?
C19 C20 1.527(3) . ?
P1 F4' 1.501(9) . ?
P1 F6' 1.517(6) . ?
P1 F1 1.531(3) . ?
P1 F5' 1.542(8) . ?
P1 F1' 1.549(9) . ?
P1 F4 1.554(4) . ?
P1 F5 1.559(3) . ?
P1 F3 1.570(3) . ?
P1 F2 1.573(3) . ?
P1 F6 1.585(3) . ?
P1 F2' 1.586(6) . ?
P1 F3' 1.595(8) . ?
